data_1547117
loop_
_publ_author_name
'Sen, Malay'
'Dahiya, Pardeep'
'Premkumar, J. Richard'
'Sundararaju, Basker'

_publ_section_title
;
 Dehydrative Cp*Co(III)-Catalyzed C-H Bond Allenylation.
;
_journal_issue 14
_journal_name_full 'Organic letters'
_journal_page_first 3699
_journal_page_last 3702
_journal_paper_doi 10.1021/acs.orglett.7b01415
_journal_volume 19
_journal_year 2017
_chemical_formula_sum 'C32 H35 Br Co F6 N O Sb'
_chemical_formula_weight 824.20
_space_group_crystal_system monoclinic
_space_group_IT_number 14
_space_group_name_Hall '-P 2ybc'
_space_group_name_H-M_alt 'P 1 21/c 1'
_symmetry_space_group_name_Hall '-P 2ybc'
_symmetry_space_group_name_H-M 'P 1 21/c 1'
_atom_sites_solution_hydrogens geom
_audit_creation_method SHELXL-2016/6
_cell_angle_alpha 90
_cell_angle_beta 95.607(2)
_cell_angle_gamma 90
_cell_formula_units_Z 4
_cell_length_a 7.7258(6)
_cell_length_b 26.4404(19)
_cell_length_c 15.2454(12)
_cell_measurement_reflns_used 7750
_cell_measurement_temperature 100(2)
_cell_measurement_theta_max 28.4
_cell_measurement_theta_min 2.6
_cell_volume 3099.3(4)
_computing_structure_refinement 'SHELXL-2016/6 (Sheldrick, 2016)'
_diffrn_ambient_temperature 100(2)
_diffrn_measured_fraction_theta_full 0.999
_diffrn_measured_fraction_theta_max 0.996
_diffrn_measurement_device_type 'CCD area detector'
_diffrn_measurement_method 'phi and omega scans'
_diffrn_radiation_type MoK\a
_diffrn_radiation_wavelength 0.71073
_diffrn_reflns_av_R_equivalents 0.0506
_diffrn_reflns_av_unetI/netI 0.0501
_diffrn_reflns_Laue_measured_fraction_full 0.999
_diffrn_reflns_Laue_measured_fraction_max 0.996
_diffrn_reflns_limit_h_max 10
_diffrn_reflns_limit_h_min -10
_diffrn_reflns_limit_k_max 34
_diffrn_reflns_limit_k_min -35
_diffrn_reflns_limit_l_max 20
_diffrn_reflns_limit_l_min -20
_diffrn_reflns_number 31386
_diffrn_reflns_point_group_measured_fraction_full 0.999
_diffrn_reflns_point_group_measured_fraction_max 0.996
_diffrn_reflns_theta_full 25.242
_diffrn_reflns_theta_max 28.395
_diffrn_reflns_theta_min 2.649
_diffrn_source 'fine-focus sealed tube'
_exptl_absorpt_coefficient_mu 2.759
_exptl_absorpt_correction_T_max 0.972
_exptl_absorpt_correction_T_min 0.958
_exptl_absorpt_correction_type empirical
_exptl_absorpt_process_details SADABS
_exptl_crystal_colour RED
_exptl_crystal_density_diffrn 1.766
_exptl_crystal_description NEELDE
_exptl_crystal_F_000 1636
_exptl_crystal_size_max 0.120
_exptl_crystal_size_mid 0.090
_exptl_crystal_size_min 0.070
_refine_diff_density_max 0.873
_refine_diff_density_min -0.703
_refine_diff_density_rms 0.127
_refine_ls_extinction_method none
_refine_ls_goodness_of_fit_ref 1.064
_refine_ls_hydrogen_treatment constr
_refine_ls_matrix_type full
_refine_ls_number_parameters 389
_refine_ls_number_reflns 7750
_refine_ls_number_restraints 0
_refine_ls_restrained_S_all 1.064
_refine_ls_R_factor_all 0.0617
_refine_ls_R_factor_gt 0.0431
_refine_ls_shift/su_max 0.000
_refine_ls_shift/su_mean 0.044
_refine_ls_structure_factor_coef Fsqd
_refine_ls_weighting_details 'w=1/[\s^2^(Fo^2^)+(0.0429P)^2^+7.7952P] where P=(Fo^2^+2Fc^2^)/3'
_refine_ls_weighting_scheme calc
_refine_ls_wR_factor_gt 0.0980
_refine_ls_wR_factor_ref 0.1044
_reflns_Friedel_coverage 0.000
_reflns_number_gt 6212
_reflns_number_total 7750
_reflns_threshold_expression 'I > 2\s(I)'
_cod_data_source_file ol7b01415_si_002.cif
_cod_data_source_block shelx
_cod_depositor_comments
;
The following automatic conversions were performed:

'_exptl_absorpt_correction_type' value 'EMPIRICAL' changed to
'empirical' according to
/home/data/users/saulius/crontab/automatic-downloads/current/ACS/lib/dictionaries/cif_core.dic
dictionary named 'cif_core.dic' version 2.4.2 from 2011-04-26.

Automatic conversion script
Id: cif_fix_values 4973 2017-02-22 13:04:09Z antanas 
;
_cod_database_code 1547117
_shelx_shelxl_version_number 2016/6
_shelx_space_group_comment
;
The symmetry employed for this shelxl refinement is uniquely defined
by the following loop, which should always be used as a source of
symmetry information in preference to the above space-group names.
They are only intended as comments.
;
_shelx_estimated_absorpt_t_min 0.733
_shelx_estimated_absorpt_t_max 0.830

loop_
_space_group_symop_operation_xyz
'x, y, z'
'-x, y+1/2, -z+1/2'
'-x, -y, -z'
'x, -y-1/2, z-1/2'

loop_
_atom_site_label
_atom_site_type_symbol
_atom_site_fract_x
_atom_site_fract_y
_atom_site_fract_z
_atom_site_U_iso_or_equiv
_atom_site_adp_type
_atom_site_occupancy
_atom_site_site_symmetry_order
_atom_site_calc_flag
_atom_site_refinement_flags_posn
_atom_site_refinement_flags_adp
Sb1 Sb -0.56871(3) 0.37223(2) 0.67542(2) 0.01835(8) Uani 1 1 d . .
Co3 Co -0.04821(6) 0.14317(2) 0.84454(3) 0.01446(12) Uani 1 1 d . .
Br2 Br -0.32371(5) 0.02513(2) 0.42882(3) 0.02161(10) Uani 1 1 d . .
F3 F -0.7527(4) 0.41302(11) 0.7037(2) 0.0443(7) Uani 1 1 d . .
F4 F -0.3849(3) 0.33180(11) 0.64545(19) 0.0394(7) Uani 1 1 d . .
F6 F -0.5266(4) 0.41807(11) 0.58585(18) 0.0406(7) Uani 1 1 d . .
F9 F -0.7214(4) 0.33667(11) 0.5949(2) 0.0466(8) Uani 1 1 d . .
F41 F -0.4139(4) 0.40847(11) 0.75352(19) 0.0467(8) Uani 1 1 d . .
F91 F -0.6087(4) 0.32766(11) 0.7648(2) 0.0479(8) Uani 1 1 d . .
N28 N 0.1093(4) 0.08524(13) 0.8448(2) 0.0169(7) Uani 1 1 d . .
C34 C 0.0480(5) 0.16052(14) 0.7333(2) 0.0156(8) Uani 1 1 d . .
C1 C 0.3962(6) 0.13748(16) 0.4873(3) 0.0274(10) Uani 1 1 d . .
H1A H 0.444022 0.113919 0.449301 0.033 Uiso 1 1 calc R U
C2 C -0.2004(5) 0.03530(15) 0.5413(2) 0.0179(8) Uani 1 1 d . .
C3 C 0.1654(5) 0.18968(17) 0.8746(3) 0.0251(9) Uani 1 1 d . .
H3A H 0.155989 0.215004 0.921700 0.030 Uiso 1 1 calc R U
H3B H 0.281253 0.173522 0.876433 0.030 Uiso 1 1 calc R U
C4 C 0.0834(5) 0.20180(15) 0.7904(3) 0.0203(8) Uani 1 1 d . .
C5 C -0.1632(6) 0.22033(17) 0.9928(3) 0.0255(9) Uani 1 1 d . .
H5A H -0.199773 0.251317 0.960946 0.038 Uiso 1 1 calc R U
H5B H -0.226013 0.217203 1.045341 0.038 Uiso 1 1 calc R U
H5C H -0.037850 0.221773 1.010492 0.038 Uiso 1 1 calc R U
C10 C -0.0085(5) 0.04862(14) 0.7006(2) 0.0155(7) Uani 1 1 d . .
C11 C 0.2206(5) 0.01186(16) 0.8048(3) 0.0210(8) Uani 1 1 d . .
H11A H 0.241855 -0.017410 0.771387 0.025 Uiso 1 1 calc R U
N12 N 0.1073(4) 0.04937(12) 0.78026(19) 0.0150(6) Uani 1 1 d . .
C18 C -0.0169(5) 0.08813(14) 0.6397(2) 0.0143(7) Uani 1 1 d . .
C19 C 0.2552(5) 0.20526(15) 0.5981(3) 0.0190(8) Uani 1 1 d . .
H19A H 0.207211 0.229034 0.635630 0.023 Uiso 1 1 calc R U
C20 C -0.0985(5) 0.00362(15) 0.6827(2) 0.0177(8) Uani 1 1 d . .
H20A H -0.093452 -0.022376 0.725915 0.021 Uiso 1 1 calc R U
C21 C -0.3148(5) 0.12587(15) 0.8156(2) 0.0172(8) Uani 1 1 d . .
C22 C -0.2397(5) 0.09372(15) 0.8840(2) 0.0166(8) Uani 1 1 d . .
C23 C 0.2730(5) 0.12163(16) 0.5417(3) 0.0222(9) Uani 1 1 d . .
H23A H 0.237968 0.087179 0.540708 0.027 Uiso 1 1 calc R U
C24 C 0.1997(5) 0.15540(14) 0.5977(2) 0.0139(7) Uani 1 1 d . .
C25 C -0.1163(5) 0.08087(15) 0.5587(2) 0.0161(8) Uani 1 1 d . .
H25A H -0.125746 0.107148 0.516025 0.019 Uiso 1 1 calc R U
C26 C 0.2994(5) 0.02366(17) 0.8867(3) 0.0251(9) Uani 1 1 d . .
H26A H 0.385206 0.004519 0.921139 0.030 Uiso 1 1 calc R U
C31 C -0.2027(5) 0.17544(16) 0.9340(2) 0.0175(8) Uani 1 1 d . .
C33 C 0.3796(5) 0.22091(15) 0.5445(3) 0.0208(8) Uani 1 1 d . .
H33A H 0.417305 0.255128 0.546487 0.025 Uiso 1 1 calc R U
C35 C 0.2273(5) 0.06960(17) 0.9089(3) 0.0221(9) Uani 1 1 d . .
H35A H 0.257772 0.087392 0.962268 0.027 Uiso 1 1 calc R U
C36 C -0.4158(5) 0.10991(17) 0.7316(3) 0.0214(8) Uani 1 1 d . .
H36A H -0.410394 0.073034 0.725898 0.032 Uiso 1 1 calc R U
H36B H -0.537249 0.120486 0.731989 0.032 Uiso 1 1 calc R U
H36C H -0.365822 0.125739 0.681645 0.032 Uiso 1 1 calc R U
C37 C -0.3770(5) 0.22152(16) 0.8004(3) 0.0248(9) Uani 1 1 d . .
H37A H -0.343055 0.252204 0.833806 0.037 Uiso 1 1 calc R U
H37B H -0.339077 0.224104 0.741051 0.037 Uiso 1 1 calc R U
H37C H -0.503708 0.217737 0.796170 0.037 Uiso 1 1 calc R U
C40 C -0.1685(5) 0.12485(16) 0.9570(3) 0.0194(8) Uani 1 1 d . .
C41 C -0.2390(5) 0.03708(15) 0.8855(3) 0.0217(9) Uani 1 1 d . .
H41A H -0.177772 0.025216 0.940990 0.033 Uiso 1 1 calc R U
H41B H -0.359019 0.024607 0.880419 0.033 Uiso 1 1 calc R U
H41C H -0.179780 0.024350 0.835934 0.033 Uiso 1 1 calc R U
C42 C -0.1954(5) -0.00352(15) 0.6025(3) 0.0196(8) Uani 1 1 d . .
H42A H -0.256815 -0.034188 0.589668 0.024 Uiso 1 1 calc R U
C44 C 0.4496(5) 0.18724(16) 0.4881(3) 0.0244(9) Uani 1 1 d . .
H44A H 0.533171 0.198243 0.450480 0.029 Uiso 1 1 calc R U
C45 C -0.0900(5) 0.10468(18) 1.0439(3) 0.0251(9) Uani 1 1 d . .
H45A H -0.081737 0.067752 1.040676 0.038 Uiso 1 1 calc R U
H45B H 0.026466 0.119031 1.057508 0.038 Uiso 1 1 calc R U
H45C H -0.163453 0.114069 1.090183 0.038 Uiso 1 1 calc R U
C48 C -0.2931(5) 0.17645(16) 0.8464(3) 0.0185(8) Uani 1 1 d . .
C50 C 0.0742(5) 0.13714(14) 0.6593(2) 0.0133(7) Uani 1 1 d . .
C100 C 0.0120(6) 0.25380(16) 0.7690(3) 0.0303(10) Uani 1 1 d . .
H10A H 0.051337 0.277121 0.816812 0.045 Uiso 1 1 calc R U
H10B H 0.053459 0.265623 0.713862 0.045 Uiso 1 1 calc R U
H10C H -0.115414 0.252496 0.762484 0.045 Uiso 1 1 calc R U
C1S C -0.0420(8) 0.1288(2) 0.3384(4) 0.0487(14) Uani 1 1 d . .
H1S1 H 0.069566 0.143052 0.362754 0.073 Uiso 1 1 calc R U
H1S2 H -0.056149 0.133828 0.274413 0.073 Uiso 1 1 calc R U
H1S3 H -0.044636 0.092552 0.351539 0.073 Uiso 1 1 calc R U
O1S O -0.1803(5) 0.15358(14) 0.3770(2) 0.0435(9) Uani 1 1 d . .
H1S H -0.274220 0.148704 0.345548 0.065 Uiso 1 1 calc R U

loop_
_atom_site_aniso_label
_atom_site_aniso_U_11
_atom_site_aniso_U_22
_atom_site_aniso_U_33
_atom_site_aniso_U_23
_atom_site_aniso_U_13
_atom_site_aniso_U_12
Sb1 0.01788(13) 0.01836(14) 0.01879(13) -0.00335(10) 0.00177(10) -0.00134(11)
Co3 0.0122(2) 0.0192(3) 0.0124(2) -0.0010(2) 0.00357(19) -0.0026(2)
Br2 0.0202(2) 0.0282(2) 0.01639(19) -0.00603(16) 0.00121(15) -0.00484(16)
F3 0.0429(17) 0.0322(16) 0.060(2) -0.0130(14) 0.0169(15) 0.0112(13)
F4 0.0244(13) 0.0458(17) 0.0493(17) -0.0010(14) 0.0102(13) 0.0128(13)
F6 0.0447(17) 0.0467(18) 0.0300(15) 0.0138(13) 0.0017(13) 0.0002(14)
F9 0.0312(15) 0.0334(16) 0.070(2) -0.0268(15) -0.0219(14) 0.0060(13)
F41 0.0556(19) 0.0402(17) 0.0386(16) -0.0065(13) -0.0247(14) -0.0133(15)
F91 0.058(2) 0.0398(17) 0.0499(19) 0.0191(14) 0.0264(16) 0.0019(15)
N28 0.0146(15) 0.0245(18) 0.0117(15) 0.0007(13) 0.0019(12) -0.0009(13)
C34 0.0125(17) 0.0189(19) 0.0159(18) 0.0048(15) 0.0032(14) -0.0037(15)
C1 0.033(2) 0.024(2) 0.028(2) -0.0079(18) 0.0164(19) -0.0038(19)
C2 0.0178(18) 0.022(2) 0.0136(17) -0.0047(15) 0.0015(15) -0.0016(16)
C3 0.019(2) 0.036(3) 0.021(2) -0.0105(18) 0.0079(16) -0.0162(19)
C4 0.0203(19) 0.020(2) 0.023(2) -0.0059(16) 0.0135(16) -0.0091(17)
C5 0.028(2) 0.029(2) 0.021(2) -0.0072(17) 0.0079(17) -0.0038(19)
C10 0.0148(17) 0.0181(19) 0.0138(17) -0.0006(15) 0.0021(14) 0.0021(15)
C11 0.0197(19) 0.022(2) 0.022(2) 0.0060(17) 0.0078(16) 0.0046(17)
N12 0.0140(14) 0.0176(16) 0.0139(14) 0.0028(12) 0.0031(11) 0.0011(12)
C18 0.0117(17) 0.0170(19) 0.0149(17) -0.0007(14) 0.0052(14) -0.0011(15)
C19 0.023(2) 0.0156(19) 0.0189(19) -0.0016(15) 0.0062(16) 0.0012(16)
C20 0.0190(19) 0.019(2) 0.0159(18) 0.0051(15) 0.0067(15) -0.0018(16)
C21 0.0118(17) 0.024(2) 0.0169(18) 0.0025(16) 0.0038(14) 0.0011(16)
C22 0.0108(17) 0.025(2) 0.0147(18) 0.0015(15) 0.0062(14) -0.0018(15)
C23 0.024(2) 0.021(2) 0.023(2) -0.0032(17) 0.0108(17) -0.0044(17)
C24 0.0153(17) 0.0148(18) 0.0114(16) 0.0010(14) 0.0005(14) 0.0011(15)
C25 0.0166(18) 0.0169(19) 0.0155(18) 0.0014(15) 0.0047(14) -0.0002(15)
C26 0.0170(19) 0.038(3) 0.021(2) 0.0120(18) 0.0024(16) 0.0075(18)
C31 0.0128(17) 0.025(2) 0.0155(18) -0.0014(15) 0.0073(14) -0.0016(16)
C33 0.026(2) 0.0134(19) 0.023(2) 0.0041(16) 0.0054(17) -0.0024(16)
C35 0.0145(18) 0.037(2) 0.0150(18) 0.0041(17) 0.0016(15) -0.0012(18)
C36 0.0159(18) 0.028(2) 0.0195(19) -0.0006(17) -0.0003(16) -0.0024(17)
C37 0.020(2) 0.027(2) 0.028(2) 0.0046(18) 0.0059(17) 0.0006(18)
C40 0.0140(18) 0.030(2) 0.0147(18) 0.0002(16) 0.0043(14) -0.0016(17)
C41 0.0193(19) 0.022(2) 0.025(2) 0.0060(17) 0.0068(16) -0.0025(17)
C42 0.0208(19) 0.017(2) 0.0214(19) -0.0043(16) 0.0053(16) -0.0041(16)
C44 0.025(2) 0.028(2) 0.022(2) -0.0010(17) 0.0107(17) -0.0063(18)
C45 0.022(2) 0.037(3) 0.0169(19) 0.0062(18) 0.0040(16) -0.0003(19)
C48 0.0142(18) 0.025(2) 0.0177(18) 0.0019(16) 0.0073(15) 0.0000(16)
C50 0.0118(17) 0.0138(18) 0.0141(17) 0.0023(14) 0.0004(14) -0.0020(14)
C100 0.040(3) 0.019(2) 0.035(3) -0.0035(19) 0.022(2) -0.009(2)
C1S 0.050(3) 0.040(3) 0.058(4) 0.006(3) 0.017(3) 0.007(3)
O1S 0.044(2) 0.044(2) 0.042(2) 0.0005(17) 0.0068(17) 0.0040(17)

loop_
_atom_type_symbol
_atom_type_description
_atom_type_scat_dispersion_real
_atom_type_scat_dispersion_imag
_atom_type_scat_source
C C 0.0033 0.0016 'International Tables Vol C Tables 4.2.6.8 and 6.1.1.4'
H H 0.0000 0.0000 'International Tables Vol C Tables 4.2.6.8 and 6.1.1.4'
Br Br -0.2901 2.4595 'International Tables Vol C Tables 4.2.6.8 and 6.1.1.4'
Co Co 0.3494 0.9721 'International Tables Vol C Tables 4.2.6.8 and 6.1.1.4'
F F 0.0171 0.0103 'International Tables Vol C Tables 4.2.6.8 and 6.1.1.4'
N N 0.0061 0.0033 'International Tables Vol C Tables 4.2.6.8 and 6.1.1.4'
Sb Sb -0.5866 1.5461 'International Tables Vol C Tables 4.2.6.8 and 6.1.1.4'
O O 0.0106 0.0060 'International Tables Vol C Tables 4.2.6.8 and 6.1.1.4'

loop_
_geom_angle_atom_site_label_1
_geom_angle_atom_site_label_2
_geom_angle_atom_site_label_3
_geom_angle
F91 Sb1 F41 89.99(14)
F91 Sb1 F3 90.71(14)
F41 Sb1 F3 90.62(14)
F91 Sb1 F4 90.07(13)
F41 Sb1 F4 89.70(14)
F3 Sb1 F4 179.16(14)
F91 Sb1 F9 91.33(16)
F41 Sb1 F9 178.62(15)
F3 Sb1 F9 89.79(13)
F4 Sb1 F9 89.86(13)
F91 Sb1 F6 179.21(15)
F41 Sb1 F6 89.25(13)
F3 Sb1 F6 89.13(13)
F4 Sb1 F6 90.10(13)
F9 Sb1 F6 89.44(14)
N28 Co3 C34 84.10(15)
N28 Co3 C4 104.92(15)
C34 Co3 C4 40.64(15)
N28 Co3 C3 88.99(17)
C34 Co3 C3 72.12(16)
C4 Co3 C3 39.84(16)
N28 Co3 C31 135.75(14)
C34 Co3 C31 139.21(16)
C4 Co3 C31 106.86(16)
C3 Co3 C31 96.15(16)
N28 Co3 C40 98.26(15)
C34 Co3 C40 175.70(15)
C4 Co3 C40 141.05(16)
C3 Co3 C40 111.42(16)
C31 Co3 C40 39.30(16)
N28 Co3 C48 153.37(15)
C34 Co3 C48 109.38(15)
C4 Co3 C48 99.83(16)
C3 Co3 C48 116.70(17)
C31 Co3 C48 40.55(15)
C40 Co3 C48 67.03(15)
N28 Co3 C22 88.15(14)
C34 Co3 C22 136.47(15)
C4 Co3 C22 164.89(16)
C3 Co3 C22 150.63(15)
C31 Co3 C22 66.62(15)
C40 Co3 C22 40.44(15)
C48 Co3 C22 66.12(15)
N28 Co3 C21 115.11(15)
C34 Co3 C21 108.22(15)
C4 Co3 C21 125.85(16)
C3 Co3 C21 155.89(17)
C31 Co3 C21 67.41(15)
C40 Co3 C21 67.53(15)
C48 Co3 C21 39.54(15)
C22 Co3 C21 39.45(14)
C35 N28 N12 105.7(3)
C35 N28 Co3 128.6(3)
N12 N28 Co3 125.4(2)
C50 C34 C4 148.9(4)
C50 C34 Co3 136.8(3)
C4 C34 Co3 73.5(2)
C44 C1 C23 120.4(4)
C44 C1 H1A 119.8
C23 C1 H1A 119.8
C25 C2 C42 122.3(4)
C25 C2 Br2 118.8(3)
C42 C2 Br2 118.8(3)
C4 C3 Co3 70.0(2)
C4 C3 H3A 116.6
Co3 C3 H3A 116.6
C4 C3 H3B 116.6
Co3 C3 H3B 116.6
H3A C3 H3B 113.6
C34 C4 C3 115.4(4)
C34 C4 C100 122.0(4)
C3 C4 C100 121.8(4)
C34 C4 Co3 65.9(2)
C3 C4 Co3 70.2(2)
C100 C4 Co3 125.9(3)
C31 C5 H5A 109.5
C31 C5 H5B 109.5
H5A C5 H5B 109.5
C31 C5 H5C 109.5
H5A C5 H5C 109.5
H5B C5 H5C 109.5
C20 C10 C18 121.3(3)
C20 C10 N12 115.8(3)
C18 C10 N12 122.5(3)
N12 C11 C26 107.7(4)
N12 C11 H11A 126.2
C26 C11 H11A 126.2
C11 N12 N28 110.4(3)
C11 N12 C10 123.9(3)
N28 N12 C10 125.5(3)
C10 C18 C25 118.0(3)
C10 C18 C50 121.8(3)
C25 C18 C50 120.2(3)
C33 C19 C24 121.0(4)
C33 C19 H19A 119.5
C24 C19 H19A 119.5
C42 C20 C10 120.5(4)
C42 C20 H20A 119.8
C10 C20 H20A 119.8
C48 C21 C22 107.0(3)
C48 C21 C36 125.7(4)
C22 C21 C36 126.9(4)
C48 C21 Co3 69.3(2)
C22 C21 Co3 70.0(2)
C36 C21 Co3 131.0(3)
C21 C22 C40 108.7(3)
C21 C22 C41 127.4(4)
C40 C22 C41 123.8(3)
C21 C22 Co3 70.6(2)
C40 C22 Co3 69.0(2)
C41 C22 Co3 128.6(3)
C1 C23 C24 121.1(4)
C1 C23 H23A 119.5
C24 C23 H23A 119.4
C19 C24 C23 117.9(3)
C19 C24 C50 121.6(3)
C23 C24 C50 120.4(3)
C2 C25 C18 119.7(4)
C2 C25 H25A 120.1
C18 C25 H25A 120.1
C11 C26 C35 105.5(4)
C11 C26 H26A 127.3
C35 C26 H26A 127.3
C40 C31 C48 108.1(3)
C40 C31 C5 125.7(4)
C48 C31 C5 126.1(4)
C40 C31 Co3 70.5(2)
C48 C31 Co3 70.0(2)
C5 C31 Co3 128.3(3)
C19 C33 C44 120.7(4)
C19 C33 H33A 119.7
C44 C33 H33A 119.7
N28 C35 C26 110.7(4)
N28 C35 H35A 124.6
C26 C35 H35A 124.6
C21 C36 H36A 109.5
C21 C36 H36B 109.5
H36A C36 H36B 109.5
C21 C36 H36C 109.5
H36A C36 H36C 109.5
H36B C36 H36C 109.5
C48 C37 H37A 109.5
C48 C37 H37B 109.5
H37A C37 H37B 109.5
C48 C37 H37C 109.5
H37A C37 H37C 109.5
H37B C37 H37C 109.5
C31 C40 C22 107.6(3)
C31 C40 C45 127.7(4)
C22 C40 C45 124.5(4)
C31 C40 Co3 70.2(2)
C22 C40 Co3 70.5(2)
C45 C40 Co3 129.4(3)
C22 C41 H41A 109.5
C22 C41 H41B 109.5
H41A C41 H41B 109.5
C22 C41 H41C 109.5
H41A C41 H41C 109.5
H41B C41 H41C 109.5
C20 C42 C2 118.1(4)
C20 C42 H42A 120.9
C2 C42 H42A 120.9
C1 C44 C33 119.0(4)
C1 C44 H44A 120.5
C33 C44 H44A 120.5
C40 C45 H45A 109.5
C40 C45 H45B 109.5
H45A C45 H45B 109.5
C40 C45 H45C 109.5
H45A C45 H45C 109.5
H45B C45 H45C 109.5
C21 C48 C31 108.6(3)
C21 C48 C37 124.2(4)
C31 C48 C37 126.6(4)
C21 C48 Co3 71.2(2)
C31 C48 Co3 69.4(2)
C37 C48 Co3 132.8(3)
C34 C50 C18 118.0(3)
C34 C50 C24 123.3(3)
C18 C50 C24 118.5(3)
C4 C100 H10A 109.5
C4 C100 H10B 109.5
H10A C100 H10B 109.5
C4 C100 H10C 109.5
H10A C100 H10C 109.5
H10B C100 H10C 109.5
O1S C1S H1S1 109.5
O1S C1S H1S2 109.5
H1S1 C1S H1S2 109.5
O1S C1S H1S3 109.5
H1S1 C1S H1S3 109.5
H1S2 C1S H1S3 109.5
C1S O1S H1S 109.5

loop_
_geom_bond_atom_site_label_1
_geom_bond_atom_site_label_2
_geom_bond_distance
Sb1 F91 1.850(3)
Sb1 F41 1.868(3)
Sb1 F3 1.868(3)
Sb1 F4 1.869(3)
Sb1 F9 1.870(3)
Sb1 F6 1.878(3)
Co3 N28 1.956(3)
Co3 C34 1.971(4)
Co3 C4 2.070(4)
Co3 C3 2.073(4)
Co3 C31 2.081(4)
Co3 C40 2.086(4)
Co3 C48 2.089(4)
Co3 C22 2.106(4)
Co3 C21 2.114(4)
Br2 C2 1.897(4)
N28 C35 1.335(5)
N28 N12 1.365(4)
C34 C50 1.320(5)
C34 C4 1.406(5)
C1 C44 1.378(6)
C1 C23 1.387(6)
C1 H1A 0.9500
C2 C25 1.383(5)
C2 C42 1.385(6)
C3 C4 1.411(6)
C3 H3A 0.9900
C3 H3B 0.9900
C4 C100 1.505(6)
C5 C31 1.500(6)
C5 H5A 0.9800
C5 H5B 0.9800
C5 H5C 0.9800
C10 C20 1.392(5)
C10 C18 1.396(5)
C10 N12 1.436(5)
C11 N12 1.352(5)
C11 C26 1.370(6)
C11 H11A 0.9500
C18 C25 1.401(5)
C18 C50 1.491(5)
C19 C33 1.383(5)
C19 C24 1.386(5)
C19 H19A 0.9500
C20 C42 1.384(5)
C20 H20A 0.9500
C21 C48 1.422(6)
C21 C22 1.424(5)
C21 C36 1.495(5)
C22 C40 1.449(5)
C22 C41 1.498(6)
C23 C24 1.394(5)
C23 H23A 0.9500
C24 C50 1.494(5)
C25 H25A 0.9500
C26 C35 1.392(6)
C26 H26A 0.9500
C31 C40 1.401(6)
C31 C48 1.445(5)
C33 C44 1.384(6)
C33 H33A 0.9500
C35 H35A 0.9500
C36 H36A 0.9800
C36 H36B 0.9800
C36 H36C 0.9800
C37 C48 1.498(6)
C37 H37A 0.9800
C37 H37B 0.9800
C37 H37C 0.9800
C40 C45 1.499(5)
C41 H41A 0.9800
C41 H41B 0.9800
C41 H41C 0.9800
C42 H42A 0.9500
C44 H44A 0.9500
C45 H45A 0.9800
C45 H45B 0.9800
C45 H45C 0.9800
C100 H10A 0.9800
C100 H10B 0.9800
C100 H10C 0.9800
C1S O1S 1.428(6)
C1S H1S1 0.9800
C1S H1S2 0.9800
C1S H1S3 0.9800
O1S H1S 0.8400

loop_
_geom_hbond_atom_site_label_D
_geom_hbond_atom_site_label_H
_geom_hbond_atom_site_label_A
_geom_hbond_distance_DH
_geom_hbond_distance_HA
_geom_hbond_distance_DA
_geom_hbond_angle_DHA
_geom_hbond_site_symmetry_A
C11 H11A F41 0.95 2.42 3.280(5) 150.5 2_546
C25 H25A O1S 0.95 2.45 3.369(5) 162.7 .
C26 H26A F6 0.95 2.54 3.302(5) 137.4 2_546
C35 H35A F6 0.95 2.39 3.162(5) 137.7 4_666
C1S H1S3 Br2 0.98 3.12 3.839(6) 131.7 .
O1S H1S F41 0.84 2.26 2.972(5) 142.2 4_565
C11 H11A F41 0.95 2.42 3.280(5) 150.5 2_546
C20 H20A F3 0.95 2.39 3.232(5) 146.9 2_446
C25 H25A O1S 0.95 2.45 3.369(5) 162.7 .
C26 H26A F6 0.95 2.54 3.302(5) 137.4 2_546
C35 H35A F6 0.95 2.39 3.162(5) 137.7 4_666
C1S H1S3 Br2 0.98 3.12 3.839(6) 131.7 .
O1S H1S F41 0.84 2.26 2.972(5) 142.2 4_565

loop_
_geom_torsion_atom_site_label_1
_geom_torsion_atom_site_label_2
_geom_torsion_atom_site_label_3
_geom_torsion_atom_site_label_4
_geom_torsion
C50 C34 C4 C3 -116.8(7)
Co3 C34 C4 C3 51.4(3)
C50 C34 C4 C100 73.1(8)
Co3 C34 C4 C100 -118.6(4)
C50 C34 C4 Co3 -168.3(7)
Co3 C3 C4 C34 -49.3(3)
Co3 C3 C4 C100 120.7(4)
C26 C11 N12 N28 -0.5(4)
C26 C11 N12 C10 -175.5(3)
C35 N28 N12 C11 0.8(4)
Co3 N28 N12 C11 -173.7(3)
C35 N28 N12 C10 175.7(3)
Co3 N28 N12 C10 1.3(5)
C20 C10 N12 C11 46.1(5)
C18 C10 N12 C11 -127.0(4)
C20 C10 N12 N28 -128.1(4)
C18 C10 N12 N28 58.7(5)
C20 C10 C18 C25 -1.3(5)
N12 C10 C18 C25 171.5(3)
C20 C10 C18 C50 177.9(3)
N12 C10 C18 C50 -9.3(5)
C18 C10 C20 C42 1.8(6)
N12 C10 C20 C42 -171.4(3)
C48 C21 C22 C40 -0.9(4)
C36 C21 C22 C40 -174.5(4)
Co3 C21 C22 C40 58.7(3)
C48 C21 C22 C41 176.1(4)
C36 C21 C22 C41 2.6(6)
Co3 C21 C22 C41 -124.2(4)
C48 C21 C22 Co3 -59.6(3)
C36 C21 C22 Co3 126.8(4)
C44 C1 C23 C24 0.4(7)
C33 C19 C24 C23 -0.1(6)
C33 C19 C24 C50 175.9(4)
C1 C23 C24 C19 -0.7(6)
C1 C23 C24 C50 -176.7(4)
C42 C2 C25 C18 2.2(6)
Br2 C2 C25 C18 -176.6(3)
C10 C18 C25 C2 -0.7(5)
C50 C18 C25 C2 -179.9(3)
N12 C11 C26 C35 0.0(4)
C24 C19 C33 C44 1.1(6)
N12 N28 C35 C26 -0.8(4)
Co3 N28 C35 C26 173.4(3)
C11 C26 C35 N28 0.5(5)
C48 C31 C40 C22 -0.7(4)
C5 C31 C40 C22 175.4(4)
Co3 C31 C40 C22 -60.9(3)
C48 C31 C40 C45 -174.8(4)
C5 C31 C40 C45 1.3(6)
Co3 C31 C40 C45 125.0(4)
C48 C31 C40 Co3 60.2(3)
C5 C31 C40 Co3 -123.7(4)
C21 C22 C40 C31 1.0(4)
C41 C22 C40 C31 -176.1(3)
Co3 C22 C40 C31 60.7(3)
C21 C22 C40 C45 175.4(3)
C41 C22 C40 C45 -1.8(6)
Co3 C22 C40 C45 -125.0(4)
C21 C22 C40 Co3 -59.7(3)
C41 C22 C40 Co3 123.2(4)
C10 C20 C42 C2 -0.3(6)
C25 C2 C42 C20 -1.7(6)
Br2 C2 C42 C20 177.1(3)
C23 C1 C44 C33 0.6(7)
C19 C33 C44 C1 -1.3(7)
C22 C21 C48 C31 0.5(4)
C36 C21 C48 C31 174.1(3)
Co3 C21 C48 C31 -59.6(3)
C22 C21 C48 C37 -170.4(3)
C36 C21 C48 C37 3.2(6)
Co3 C21 C48 C37 129.5(4)
C22 C21 C48 Co3 60.1(3)
C36 C21 C48 Co3 -126.3(4)
C40 C31 C48 C21 0.2(4)
C5 C31 C48 C21 -175.9(4)
Co3 C31 C48 C21 60.7(3)
C40 C31 C48 C37 170.8(4)
C5 C31 C48 C37 -5.3(6)
Co3 C31 C48 C37 -128.7(4)
C40 C31 C48 Co3 -60.5(3)
C5 C31 C48 Co3 123.4(4)
C4 C34 C50 C18 178.9(6)
Co3 C34 C50 C18 15.5(6)
C4 C34 C50 C24 3.4(9)
Co3 C34 C50 C24 -160.1(3)
C10 C18 C50 C34 -51.7(5)
C25 C18 C50 C34 127.5(4)
C10 C18 C50 C24 124.0(4)
C25 C18 C50 C24 -56.8(5)
C19 C24 C50 C34 -21.1(6)
C23 C24 C50 C34 154.8(4)
C19 C24 C50 C18 163.4(3)
C23 C24 C50 C18 -20.7(5)
